data_1518599
loop_
_publ_author_name
'Holthausen, Michael H.'
'Hiranandani, Rashi R.'
'Stephan, Douglas W.'

_publ_section_title
;
 Electrophilic bis-fluorophosphonium dications: Lewis acid catalysts from
 diphosphines
;
_journal_issue 3
_journal_name_full 'Chem. Sci.'
_journal_page_first 2016
_journal_paper_doi 10.1039/C5SC00051C
_journal_volume 6
_journal_year 2015
_chemical_formula_moiety 'C24 B F20, C34 H26 F3 P2, C1.25, H2.5 Cl2.5'
_chemical_formula_sum 'C59.25 H28.5 B Cl2.5 F23 P2'
_chemical_formula_weight 1338.70
_chemical_name_systematic
;
 ?
;
_space_group_IT_number 14
_symmetry_cell_setting monoclinic
_symmetry_space_group_name_Hall '-P 2ybc'
_symmetry_space_group_name_H-M 'P 1 21/c 1'
_atom_sites_solution_hydrogens geom
_atom_sites_solution_primary direct
_atom_sites_solution_secondary difmap
_audit_creation_method SHELXL-97
_audit_update_record
;
2014-12-30 deposited with the CCDC.
2015-01-27 downloaded from the CCDC.
;
_cell_angle_alpha 90.00
_cell_angle_beta 102.564(2)
_cell_angle_gamma 90.00
_cell_formula_units_Z 4
_cell_length_a 18.8002(9)
_cell_length_b 17.1372(10)
_cell_length_c 17.8001(9)
_cell_measurement_reflns_used 9970
_cell_measurement_temperature 149(2)
_cell_measurement_theta_max 54.694
_cell_measurement_theta_min 4.689
_cell_volume 5597.6(5)
_computing_cell_refinement
'Bruker SMART. Area-Detector Software Package. (Siemens Industrial Automation, 1993, Inc.: Madison, WI)'
_computing_data_collection
'Bruker SMART. Area-Detector Software Package. (Siemens Industrial Automation, 1993, Inc.: Madison, WI)'
_computing_data_reduction
'Bruker SAINT. Area-Detector Integration Software. (Siemens Industrial Automation, 1995, Inc.: Madison, WI)'
_computing_molecular_graphics 'Ortep for Windows (L. J. Farrugia, J. Appl. Cryst. 1997, 30, 565)'
_computing_publication_material 'WinGX v1.70.01 (L. J. Farrugia, J. Appl. Cryst. 1999, 32, 837)'
_computing_structure_refinement
'SHELX-97. Programs for Crystal Structure Analysis. (G. M. Sheldrick, 1997, Release 97-2, University of Gttingen, Germany)'
_computing_structure_solution
'SHELX-97. Programs for Crystal Structure Analysis. (G. M. Sheldrick, 1997, Release 97-2, University of Gttingen, Germany)'
_diffrn_ambient_temperature 149(2)
_diffrn_measured_fraction_theta_full 0.999
_diffrn_measured_fraction_theta_max 0.999
_diffrn_measurement_device_type 'Bruker Apex II CCD detector'
_diffrn_measurement_method 'phi and omega scans'
_diffrn_radiation_monochromator graphite
_diffrn_radiation_source 'fine-focus sealed tube'
_diffrn_radiation_type MoK\a
_diffrn_radiation_wavelength 0.71073
_diffrn_reflns_av_R_equivalents 0.0441
_diffrn_reflns_av_unetI/netI 0.0523
_diffrn_reflns_limit_h_max 24
_diffrn_reflns_limit_h_min -24
_diffrn_reflns_limit_k_max 22
_diffrn_reflns_limit_k_min -20
_diffrn_reflns_limit_l_max 23
_diffrn_reflns_limit_l_min -22
_diffrn_reflns_number 50339
_diffrn_reflns_theta_full 27.55
_diffrn_reflns_theta_max 27.55
_diffrn_reflns_theta_min 1.63
_exptl_absorpt_coefficient_mu 0.315
_exptl_absorpt_correction_T_max 0.7456
_exptl_absorpt_correction_T_min 0.6807
_exptl_absorpt_correction_type multi-scan
_exptl_absorpt_process_details
'SADABS. Area-Detector Integration Software. (Siemens Industrial Automation, 1995, Inc.: Madison, WI)'
_exptl_crystal_colour colorless
_exptl_crystal_density_diffrn 1.589
_exptl_crystal_density_method 'not measured'
_exptl_crystal_description block
_exptl_crystal_F_000 2674
_exptl_crystal_size_max 0.40
_exptl_crystal_size_mid 0.20
_exptl_crystal_size_min 0.20
_platon_squeeze_details
;
The unit cell contains 5 methylene chloride molecules 
which have been treated as a diffuse contribution to the 
overall scattering without specific atom positions by 
SQUEEZE/PLATON.
;
_refine_diff_density_max 0.419
_refine_diff_density_min -0.357
_refine_diff_density_rms 0.055
_refine_ls_extinction_method none
_refine_ls_goodness_of_fit_ref 0.989
_refine_ls_hydrogen_treatment constr
_refine_ls_matrix_type full
_refine_ls_number_parameters 757
_refine_ls_number_reflns 12911
_refine_ls_number_restraints 0
_refine_ls_restrained_S_all 0.989
_refine_ls_R_factor_all 0.0762
_refine_ls_R_factor_gt 0.0458
_refine_ls_shift/su_max 0.001
_refine_ls_shift/su_mean 0.000
_refine_ls_structure_factor_coef Fsqd
_refine_ls_weighting_details 'calc w=1/[\s^2^(Fo^2^)+(0.0638P)^2^+0.0000P] where P=(Fo^2^+2Fc^2^)/3'
_refine_ls_weighting_scheme calc
_refine_ls_wR_factor_gt 0.1071
_refine_ls_wR_factor_ref 0.1170
_reflns_number_gt 8842
_reflns_number_total 12911
_reflns_threshold_expression >2sigma(I)
_cod_data_source_file c5sc00051c2.cif
_cod_data_source_block 4_[(C10H6)(Ph2PF2)(Ph2PF)][B(C6F5)4]
_cod_depositor_comments 'Adding full bibliography for 1518596--1518603.cif.'
_cod_original_sg_symbol_H-M 'P 21/c'
_cod_original_formula_sum 'C59.25 H28.50 B Cl2.50 F23 P2'
_cod_database_code 1518599

loop_
_symmetry_equiv_pos_as_xyz
'x, y, z'
'-x, y+1/2, -z+1/2'
'-x, -y, -z'
'x, -y-1/2, z-1/2'

loop_
_atom_site_label
_atom_site_type_symbol
_atom_site_fract_x
_atom_site_fract_y
_atom_site_fract_z
_atom_site_U_iso_or_equiv
_atom_site_adp_type
_atom_site_occupancy
_atom_site_symmetry_multiplicity
_atom_site_calc_flag
_atom_site_refinement_flags
C2 C 0.57756(11) 0.71553(15) 0.95892(12) 0.0316(5) Uani 1 1 d .
H2 H 0.5810 0.7065 0.9072 0.038 Uiso 1 1 calc R
C3 C 0.50914(11) 0.73357(16) 0.97355(14) 0.0385(6) Uani 1 1 d .
H3 H 0.4682 0.7408 0.9322 0.046 Uiso 1 1 calc R
C4 C 0.50195(11) 0.74057(16) 1.04677(15) 0.0432(7) Uani 1 1 d .
H4 H 0.4551 0.7490 1.0571 0.052 Uiso 1 1 calc R
C5 C 0.56346(11) 0.73556(16) 1.10864(13) 0.0377(6) Uani 1 1 d .
C6 C 0.63501(10) 0.72812(13) 1.09385(11) 0.0239(4) Uani 1 1 d .
C7 C 0.69331(10) 0.74076(13) 1.15934(11) 0.0246(5) Uani 1 1 d .
C8 C 0.68128(12) 0.74484(17) 1.23285(13) 0.0417(7) Uani 1 1 d .
H8 H 0.7214 0.7526 1.2750 0.050 Uiso 1 1 calc R
C9 C 0.61116(13) 0.7377(2) 1.24656(15) 0.0663(11) Uani 1 1 d .
H9 H 0.6037 0.7334 1.2975 0.080 Uiso 1 1 calc R
C10 C 0.55401(13) 0.7371(2) 1.18505(16) 0.0628(10) Uani 1 1 d .
H10 H 0.5059 0.7376 1.1938 0.075 Uiso 1 1 calc R
C11 C 0.67256(10) 0.55925(14) 0.94818(11) 0.0245(5) Uani 1 1 d .
C12 C 0.62766(11) 0.51767(14) 0.98552(12) 0.0291(5) Uani 1 1 d .
H12 H 0.6181 0.5370 1.0324 0.035 Uiso 1 1 calc R
C13 C 0.59641(12) 0.44823(15) 0.95543(14) 0.0381(6) Uani 1 1 d .
H13 H 0.5645 0.4207 0.9807 0.046 Uiso 1 1 calc R
C14 C 0.61174(13) 0.41923(16) 0.88864(15) 0.0458(7) Uani 1 1 d .
H14 H 0.5908 0.3713 0.8680 0.055 Uiso 1 1 calc R
C15 C 0.65677(15) 0.45901(19) 0.85221(16) 0.0548(8) Uani 1 1 d .
H15 H 0.6678 0.4381 0.8066 0.066 Uiso 1 1 calc R
C16 C 0.68684(13) 0.52958(16) 0.88059(13) 0.0417(6) Uani 1 1 d .
H16 H 0.7172 0.5576 0.8538 0.050 Uiso 1 1 calc R
C17 C 0.80883(10) 0.65924(13) 0.98785(11) 0.0235(5) Uani 1 1 d .
C18 C 0.85465(10) 0.60040(14) 1.02281(12) 0.0294(5) Uani 1 1 d .
H18 H 0.8360 0.5594 1.0489 0.035 Uiso 1 1 calc R
C19 C 0.92815(12) 0.60114(16) 1.01977(14) 0.0403(6) Uani 1 1 d .
H19 H 0.9591 0.5597 1.0424 0.048 Uiso 1 1 calc R
C20 C 0.95601(12) 0.66125(19) 0.98432(14) 0.0463(7) Uani 1 1 d .
H20 H 1.0063 0.6617 0.9830 0.056 Uiso 1 1 calc R
C21 C 0.91142(13) 0.72095(18) 0.95061(14) 0.0456(7) Uani 1 1 d .
H21 H 0.9312 0.7630 0.9271 0.055 Uiso 1 1 calc R
C22 C 0.83699(12) 0.72001(15) 0.95078(12) 0.0325(5) Uani 1 1 d .
H22 H 0.8059 0.7603 0.9259 0.039 Uiso 1 1 calc R
C23 C 0.85532(10) 0.70960(12) 1.18620(11) 0.0213(4) Uani 1 1 d .
C24 C 0.92325(10) 0.72995(13) 1.17276(11) 0.0254(5) Uani 1 1 d .
H24 H 0.9291 0.7765 1.1458 0.031 Uiso 1 1 calc R
C25 C 0.98205(11) 0.68129(15) 1.19932(13) 0.0337(5) Uani 1 1 d .
H25 H 1.0283 0.6935 1.1891 0.040 Uiso 1 1 calc R
C26 C 0.97366(12) 0.61570(16) 1.24023(14) 0.0424(6) Uani 1 1 d .
H26 H 1.0147 0.5834 1.2594 0.051 Uiso 1 1 calc R
C27 C 0.90655(13) 0.59555(15) 1.25423(15) 0.0446(6) Uani 1 1 d .
H27 H 0.9017 0.5499 1.2829 0.053 Uiso 1 1 calc R
C28 C 0.84632(11) 0.64211(14) 1.22633(12) 0.0315(5) Uani 1 1 d .
H28 H 0.7997 0.6281 1.2345 0.038 Uiso 1 1 calc R
C29 C 0.79903(10) 0.86486(12) 1.20277(11) 0.0221(4) Uani 1 1 d .
C30 C 0.75469(12) 0.92762(14) 1.17419(12) 0.0323(5) Uani 1 1 d .
H30 H 0.7150 0.9207 1.1315 0.039 Uiso 1 1 calc R
C31 C 0.76845(14) 1.00026(15) 1.20796(14) 0.0401(6) Uani 1 1 d .
H31 H 0.7391 1.0437 1.1876 0.048 Uiso 1 1 calc R
C32 C 0.82496(13) 1.00939(16) 1.27128(14) 0.0413(6) Uani 1 1 d .
H32 H 0.8342 1.0592 1.2947 0.050 Uiso 1 1 calc R
C33 C 0.86783(13) 0.94727(16) 1.30068(14) 0.0408(6) Uani 1 1 d .
H33 H 0.9061 0.9542 1.3448 0.049 Uiso 1 1 calc R
C34 C 0.85577(11) 0.87434(14) 1.26661(12) 0.0303(5) Uani 1 1 d .
H34 H 0.8859 0.8314 1.2867 0.036 Uiso 1 1 calc R
C35 C 0.83487(9) 0.30277(12) 0.28425(10) 0.0175(4) Uani 1 1 d .
C36 C 0.89027(9) 0.34517(12) 0.26262(10) 0.0189(4) Uani 1 1 d .
C37 C 0.91871(10) 0.32753(13) 0.19946(11) 0.0232(4) Uani 1 1 d .
C38 C 0.89322(11) 0.26460(14) 0.15457(11) 0.0257(5) Uani 1 1 d .
C39 C 0.83854(11) 0.22043(13) 0.17237(10) 0.0238(4) Uani 1 1 d .
C40 C 0.81058(10) 0.24091(12) 0.23488(10) 0.0204(4) Uani 1 1 d .
C41 C 0.83453(10) 0.39008(12) 0.41566(10) 0.0204(4) Uani 1 1 d .
C42 C 0.80557(11) 0.45559(14) 0.44291(11) 0.0275(5) Uani 1 1 d .
C43 C 0.84241(14) 0.50209(14) 0.50210(13) 0.0368(6) Uani 1 1 d .
C44 C 0.91175(13) 0.48255(15) 0.53920(12) 0.0369(6) Uani 1 1 d .
C45 C 0.94377(12) 0.41807(14) 0.51556(12) 0.0299(5) Uani 1 1 d .
C46 C 0.90509(10) 0.37434(13) 0.45561(10) 0.0227(4) Uani 1 1 d .
C47 C 0.77852(9) 0.25452(12) 0.40811(10) 0.0193(4) Uani 1 1 d .
C48 C 0.73092(10) 0.26172(14) 0.45752(11) 0.0243(5) Uani 1 1 d .
C49 C 0.72492(11) 0.20885(15) 0.51403(11) 0.0307(5) Uani 1 1 d .
C50 C 0.76843(11) 0.14445(15) 0.52532(11) 0.0314(5) Uani 1 1 d .
C51 C 0.81685(11) 0.13341(14) 0.47861(12) 0.0295(5) Uani 1 1 d .
C52 C 0.82039(10) 0.18793(13) 0.42201(11) 0.0225(4) Uani 1 1 d .
C53 C 0.71497(9) 0.36278(13) 0.29720(10) 0.0211(4) Uani 1 1 d .
C54 C 0.71642(10) 0.43332(13) 0.25993(11) 0.0252(5) Uani 1 1 d .
C55 C 0.65855(11) 0.46610(15) 0.20909(12) 0.0340(6) Uani 1 1 d .
C56 C 0.59436(11) 0.42509(18) 0.18986(12) 0.0416(7) Uani 1 1 d .
C57 C 0.58976(11) 0.35441(17) 0.22352(12) 0.0381(6) Uani 1 1 d .
C58 C 0.64866(10) 0.32462(14) 0.27624(11) 0.0272(5) Uani 1 1 d .
XC1 C 0.64001(10) 0.71028(13) 1.01579(11) 0.0227(4) Uani 1 1 d .
B1 B 0.79062(10) 0.32743(14) 0.35150(12) 0.0174(4) Uani 1 1 d .
F1 F 0.73246(5) 0.61636(7) 1.07606(6) 0.0220(3) Uani 1 1 d .
F2 F 0.69394(6) 0.69399(8) 0.90072(6) 0.0315(3) Uani 1 1 d .
F3 F 0.77745(6) 0.79434(7) 1.06990(6) 0.0245(3) Uani 1 1 d .
F4 F 0.92018(6) 0.40784(7) 0.30368(6) 0.0258(3) Uani 1 1 d .
F5 F 0.97219(6) 0.37175(9) 0.18217(7) 0.0366(3) Uani 1 1 d .
F6 F 0.92191(7) 0.24560(9) 0.09386(7) 0.0384(3) Uani 1 1 d .
F7 F 0.81252(7) 0.15832(8) 0.12854(7) 0.0364(3) Uani 1 1 d .
F8 F 0.75516(6) 0.19591(7) 0.24808(6) 0.0287(3) Uani 1 1 d .
F9 F 0.73647(7) 0.47906(9) 0.41182(7) 0.0414(3) Uani 1 1 d .
F10 F 0.81078(9) 0.56627(9) 0.52317(9) 0.0593(4) Uani 1 1 d .
F11 F 0.94817(9) 0.52672(10) 0.59768(8) 0.0584(5) Uani 1 1 d .
F12 F 1.01174(7) 0.39842(9) 0.55144(7) 0.0441(4) Uani 1 1 d .
F13 F 0.94006(6) 0.31098(7) 0.43614(6) 0.0277(3) Uani 1 1 d .
F14 F 0.68757(6) 0.32597(8) 0.45199(7) 0.0350(3) Uani 1 1 d .
F15 F 0.67737(6) 0.22140(10) 0.56001(7) 0.0445(4) Uani 1 1 d .
F16 F 0.76467(7) 0.09286(9) 0.58101(7) 0.0470(4) Uani 1 1 d .
F17 F 0.86159(8) 0.07143(8) 0.48861(8) 0.0449(4) Uani 1 1 d .
F18 F 0.87110(6) 0.17138(7) 0.38021(6) 0.0272(3) Uani 1 1 d .
F19 F 0.77875(6) 0.47564(7) 0.27302(7) 0.0311(3) Uani 1 1 d .
F20 F 0.66390(7) 0.53686(9) 0.17889(8) 0.0480(4) Uani 1 1 d .
F21 F 0.53699(7) 0.45454(12) 0.13944(8) 0.0662(5) Uani 1 1 d .
F22 F 0.52737(7) 0.31305(11) 0.20487(8) 0.0596(5) Uani 1 1 d .
F23 F 0.63755(6) 0.25436(8) 0.30631(7) 0.0358(3) Uani 1 1 d .
P1 P 0.71156(2) 0.65091(3) 0.98677(3) 0.01941(12) Uani 1 1 d .
P2 P 0.78167(2) 0.77402(3) 1.15518(3) 0.01909(12) Uani 1 1 d .

loop_
_atom_site_aniso_label
_atom_site_aniso_U_11
_atom_site_aniso_U_22
_atom_site_aniso_U_33
_atom_site_aniso_U_23
_atom_site_aniso_U_13
_atom_site_aniso_U_12
C2 0.0239(10) 0.0403(15) 0.0288(11) 0.0048(10) 0.0015(8) -0.0027(10)
C3 0.0219(10) 0.0438(17) 0.0463(14) 0.0020(12) -0.0004(10) 0.0013(10)
C4 0.0170(10) 0.0470(18) 0.0650(17) -0.0189(14) 0.0075(10) -0.0003(10)
C5 0.0219(10) 0.0477(17) 0.0454(13) -0.0264(12) 0.0115(9) -0.0075(10)
C6 0.0181(9) 0.0239(12) 0.0306(10) -0.0075(9) 0.0070(8) -0.0039(8)
C7 0.0195(9) 0.0279(13) 0.0283(10) -0.0083(9) 0.0094(8) -0.0069(8)
C8 0.0293(11) 0.067(2) 0.0322(12) -0.0241(12) 0.0131(9) -0.0171(12)
C9 0.0391(14) 0.124(3) 0.0439(15) -0.0468(17) 0.0263(12) -0.0367(17)
C10 0.0299(12) 0.104(3) 0.0618(17) -0.0536(18) 0.0265(12) -0.0261(15)
C11 0.0194(9) 0.0302(13) 0.0219(10) -0.0056(9) 0.0003(8) -0.0011(9)
C12 0.0288(10) 0.0277(14) 0.0287(11) -0.0004(10) 0.0014(9) -0.0031(9)
C13 0.0324(11) 0.0292(14) 0.0486(14) 0.0015(12) 0.0001(10) -0.0069(10)
C14 0.0378(13) 0.0328(16) 0.0617(16) -0.0178(13) 0.0000(12) -0.0046(11)
C15 0.0563(16) 0.059(2) 0.0533(16) -0.0345(15) 0.0197(13) -0.0156(15)
C16 0.0407(13) 0.0490(18) 0.0383(13) -0.0203(12) 0.0152(10) -0.0119(12)
C17 0.0215(9) 0.0299(13) 0.0211(9) -0.0097(9) 0.0086(8) -0.0069(9)
C18 0.0236(10) 0.0318(14) 0.0342(11) -0.0139(10) 0.0092(9) -0.0040(9)
C19 0.0258(11) 0.0485(18) 0.0463(13) -0.0220(13) 0.0074(10) -0.0001(11)
C20 0.0262(11) 0.066(2) 0.0503(15) -0.0242(14) 0.0171(11) -0.0152(13)
C21 0.0438(14) 0.057(2) 0.0426(14) -0.0152(13) 0.0235(12) -0.0277(14)
C22 0.0351(11) 0.0365(15) 0.0285(11) -0.0070(10) 0.0124(9) -0.0120(11)
C23 0.0204(9) 0.0200(12) 0.0221(9) -0.0056(8) 0.0019(7) -0.0018(8)
C24 0.0239(9) 0.0246(13) 0.0282(10) -0.0062(9) 0.0068(8) -0.0058(9)
C25 0.0209(10) 0.0369(15) 0.0420(13) -0.0140(11) 0.0041(9) -0.0011(10)
C26 0.0301(11) 0.0328(15) 0.0560(15) -0.0071(13) -0.0089(11) 0.0075(11)
C27 0.0412(13) 0.0289(15) 0.0568(15) 0.0114(12) -0.0043(12) -0.0034(11)
C28 0.0252(10) 0.0264(13) 0.0399(12) 0.0037(10) 0.0007(9) -0.0068(9)
C29 0.0237(9) 0.0174(12) 0.0266(10) -0.0063(9) 0.0084(8) -0.0045(8)
C30 0.0374(12) 0.0247(13) 0.0341(12) -0.0056(10) 0.0063(10) 0.0010(10)
C31 0.0534(15) 0.0240(14) 0.0462(14) -0.0024(11) 0.0179(12) 0.0034(12)
C32 0.0514(15) 0.0284(15) 0.0497(15) -0.0174(12) 0.0230(12) -0.0115(12)
C33 0.0382(12) 0.0414(17) 0.0417(13) -0.0224(12) 0.0060(11) -0.0107(12)
C34 0.0275(10) 0.0292(14) 0.0332(11) -0.0092(10) 0.0044(9) -0.0039(10)
C35 0.0152(8) 0.0181(11) 0.0182(9) 0.0027(8) 0.0015(7) 0.0006(7)
C36 0.0155(8) 0.0186(11) 0.0213(9) -0.0002(8) 0.0010(7) -0.0006(8)
C37 0.0167(8) 0.0273(13) 0.0266(10) 0.0068(9) 0.0068(8) 0.0019(8)
C38 0.0271(10) 0.0325(14) 0.0191(9) 0.0030(9) 0.0089(8) 0.0093(9)
C39 0.0304(10) 0.0218(12) 0.0171(9) -0.0035(8) 0.0006(8) 0.0044(9)
C40 0.0193(9) 0.0198(12) 0.0214(9) 0.0016(8) 0.0029(7) -0.0030(8)
C41 0.0243(9) 0.0185(11) 0.0191(9) 0.0012(8) 0.0064(7) -0.0014(8)
C42 0.0332(11) 0.0237(13) 0.0274(10) 0.0008(9) 0.0103(9) 0.0027(9)
C43 0.0592(15) 0.0220(13) 0.0336(12) -0.0107(10) 0.0199(11) -0.0018(11)
C44 0.0562(15) 0.0306(15) 0.0223(11) -0.0091(10) 0.0052(10) -0.0171(12)
C45 0.0347(11) 0.0282(14) 0.0237(10) 0.0039(10) -0.0008(9) -0.0101(10)
C46 0.0291(10) 0.0193(12) 0.0190(9) 0.0002(8) 0.0038(8) -0.0032(9)
C47 0.0185(9) 0.0204(11) 0.0170(9) -0.0016(8) -0.0009(7) -0.0055(8)
C48 0.0181(9) 0.0319(14) 0.0216(9) 0.0011(9) 0.0012(8) -0.0027(9)
C49 0.0230(10) 0.0496(17) 0.0189(10) 0.0030(10) 0.0032(8) -0.0120(10)
C50 0.0319(11) 0.0373(15) 0.0219(10) 0.0122(10) -0.0011(8) -0.0165(10)
C51 0.0295(10) 0.0239(13) 0.0312(11) 0.0049(10) -0.0018(9) -0.0063(9)
C52 0.0223(9) 0.0216(12) 0.0224(10) -0.0020(9) 0.0025(8) -0.0061(8)
C53 0.0169(8) 0.0288(13) 0.0178(9) 0.0002(8) 0.0042(7) 0.0005(8)
C54 0.0221(9) 0.0286(13) 0.0257(10) 0.0047(9) 0.0073(8) 0.0005(9)
C55 0.0313(11) 0.0421(16) 0.0294(11) 0.0173(11) 0.0086(9) 0.0026(10)
C56 0.0203(10) 0.070(2) 0.0315(12) 0.0255(13) -0.0002(9) 0.0071(11)
C57 0.0180(9) 0.0654(19) 0.0283(11) 0.0112(12) -0.0009(8) -0.0099(11)
C58 0.0217(9) 0.0387(15) 0.0214(10) 0.0082(9) 0.0051(8) -0.0037(9)
XC1 0.0198(9) 0.0231(12) 0.0250(10) -0.0005(9) 0.0047(8) -0.0032(8)
B1 0.0135(9) 0.0191(13) 0.0191(10) -0.0012(9) 0.0028(8) -0.0016(8)
F1 0.0204(5) 0.0280(7) 0.0171(5) 0.0019(5) 0.0028(4) 0.0007(5)
F2 0.0345(6) 0.0410(9) 0.0196(5) 0.0073(5) 0.0072(5) -0.0035(6)
F3 0.0313(6) 0.0202(7) 0.0225(6) -0.0013(5) 0.0070(5) -0.0053(5)
F4 0.0240(5) 0.0242(7) 0.0292(6) -0.0039(5) 0.0056(5) -0.0095(5)
F5 0.0278(6) 0.0478(9) 0.0389(7) 0.0041(6) 0.0175(5) -0.0087(6)
F6 0.0444(7) 0.0480(10) 0.0281(6) -0.0035(6) 0.0198(6) 0.0062(7)
F7 0.0528(8) 0.0304(8) 0.0263(6) -0.0104(6) 0.0092(6) -0.0054(6)
F8 0.0321(6) 0.0266(7) 0.0279(6) -0.0053(5) 0.0075(5) -0.0136(5)
F9 0.0408(7) 0.0399(9) 0.0451(8) -0.0058(7) 0.0126(6) 0.0180(6)
F10 0.0902(12) 0.0338(10) 0.0588(9) -0.0223(8) 0.0269(9) 0.0098(9)
F11 0.0859(11) 0.0482(11) 0.0363(8) -0.0226(7) 0.0027(7) -0.0266(9)
F12 0.0386(7) 0.0471(10) 0.0363(7) 0.0008(6) -0.0143(6) -0.0139(7)
F13 0.0242(6) 0.0248(7) 0.0306(6) -0.0011(5) -0.0016(5) 0.0032(5)
F14 0.0285(6) 0.0472(9) 0.0321(7) 0.0073(6) 0.0126(5) 0.0092(6)
F15 0.0311(7) 0.0741(12) 0.0318(7) 0.0107(7) 0.0144(5) -0.0077(7)
F16 0.0506(8) 0.0506(10) 0.0367(7) 0.0228(7) 0.0028(6) -0.0173(7)
F17 0.0518(8) 0.0250(8) 0.0560(8) 0.0157(7) 0.0078(7) 0.0048(7)
F18 0.0317(6) 0.0201(7) 0.0310(6) -0.0005(5) 0.0093(5) 0.0022(5)
F19 0.0244(6) 0.0285(8) 0.0394(7) 0.0111(6) 0.0047(5) -0.0039(5)
F20 0.0462(8) 0.0481(10) 0.0481(8) 0.0302(7) 0.0071(6) 0.0082(7)
F21 0.0306(7) 0.1069(16) 0.0534(9) 0.0453(10) -0.0080(6) 0.0072(8)
F22 0.0240(6) 0.1035(15) 0.0436(8) 0.0305(9) -0.0097(6) -0.0254(8)
F23 0.0264(6) 0.0449(9) 0.0325(6) 0.0128(6) -0.0012(5) -0.0156(6)
P1 0.0191(2) 0.0239(3) 0.0152(2) -0.0013(2) 0.00382(18) -0.0036(2)
P2 0.0181(2) 0.0183(3) 0.0209(2) -0.0034(2) 0.00434(18) -0.0034(2)

loop_
_atom_type_symbol
_atom_type_description
_atom_type_scat_dispersion_real
_atom_type_scat_dispersion_imag
_atom_type_scat_source
C C 0.0033 0.0016 'International Tables Vol C Tables 4.2.6.8 and 6.1.1.4'
H H 0.0000 0.0000 'International Tables Vol C Tables 4.2.6.8 and 6.1.1.4'
B B 0.0013 0.0007 'International Tables Vol C Tables 4.2.6.8 and 6.1.1.4'
F F 0.0171 0.0103 'International Tables Vol C Tables 4.2.6.8 and 6.1.1.4'
P P 0.1023 0.0942 'International Tables Vol C Tables 4.2.6.8 and 6.1.1.4'
Cl Cl 0.1484 0.1585 'International Tables Vol C Tables 4.2.6.8 and 6.1.1.4'

loop_
_geom_angle_atom_site_label_1
_geom_angle_atom_site_label_2
_geom_angle_atom_site_label_3
_geom_angle
XC1 C2 C3 123.3(2)
XC1 C2 H2 118.4
C3 C2 H2 118.4
C4 C3 C2 119.3(2)
C4 C3 H3 120.3
C2 C3 H3 120.3
C3 C4 C5 120.8(2)
C3 C4 H4 119.6
C5 C4 H4 119.6
C10 C5 C4 119.8(2)
C10 C5 C6 120.0(2)
C4 C5 C6 120.2(2)
C5 C6 C7 114.85(17)
C5 C6 XC1 117.12(17)
C7 C6 XC1 128.03(16)
C8 C7 C6 121.75(17)
C8 C7 P2 111.86(15)
C6 C7 P2 124.94(15)
C7 C8 C9 121.2(2)
C7 C8 H8 119.4
C9 C8 H8 119.4
C10 C9 C8 118.1(2)
C10 C9 H9 120.9
C8 C9 H9 120.9
C9 C10 C5 122.3(2)
C9 C10 H10 118.8
C5 C10 H10 118.8
C12 C11 C16 118.9(2)
C12 C11 P1 120.41(15)
C16 C11 P1 120.71(17)
C11 C12 C13 120.7(2)
C11 C12 H12 119.6
C13 C12 H12 119.6
C14 C13 C12 119.6(2)
C14 C13 H13 120.2
C12 C13 H13 120.2
C15 C14 C13 120.1(2)
C15 C14 H14 120.0
C13 C14 H14 120.0
C14 C15 C16 120.9(2)
C14 C15 H15 119.6
C16 C15 H15 119.6
C15 C16 C11 119.8(2)
C15 C16 H16 120.1
C11 C16 H16 120.1
C18 C17 C22 119.54(19)
C18 C17 P1 118.09(16)
C22 C17 P1 122.25(17)
C17 C18 C19 120.1(2)
C17 C18 H18 120.0
C19 C18 H18 120.0
C20 C19 C18 120.4(3)
C20 C19 H19 119.8
C18 C19 H19 119.8
C21 C20 C19 120.2(2)
C21 C20 H20 119.9
C19 C20 H20 119.9
C20 C21 C22 120.4(2)
C20 C21 H21 119.8
C22 C21 H21 119.8
C17 C22 C21 119.4(2)
C17 C22 H22 120.3
C21 C22 H22 120.3
C28 C23 C24 121.01(19)
C28 C23 P2 120.48(15)
C24 C23 P2 118.43(16)
C25 C24 C23 119.0(2)
C25 C24 H24 120.5
C23 C24 H24 120.5
C26 C25 C24 120.1(2)
C26 C25 H25 119.9
C24 C25 H25 119.9
C25 C26 C27 121.1(2)
C25 C26 H26 119.4
C27 C26 H26 119.4
C26 C27 C28 119.9(2)
C26 C27 H27 120.1
C28 C27 H27 120.1
C27 C28 C23 118.8(2)
C27 C28 H28 120.6
C23 C28 H28 120.6
C34 C29 C30 120.2(2)
C34 C29 P2 121.58(17)
C30 C29 P2 118.24(15)
C31 C30 C29 119.9(2)
C31 C30 H30 120.1
C29 C30 H30 120.1
C30 C31 C32 119.7(2)
C30 C31 H31 120.1
C32 C31 H31 120.1
C33 C32 C31 120.6(2)
C33 C32 H32 119.7
C31 C32 H32 119.7
C32 C33 C34 120.5(2)
C32 C33 H33 119.8
C34 C33 H33 119.8
C29 C34 C33 119.1(2)
C29 C34 H34 120.4
C33 C34 H34 120.4
C40 C35 C36 112.73(16)
C40 C35 B1 120.32(16)
C36 C35 B1 126.26(17)
F4 C36 C37 115.19(16)
F4 C36 C35 120.94(16)
C37 C36 C35 123.87(19)
F5 C37 C38 119.67(17)
F5 C37 C36 120.26(19)
C38 C37 C36 120.07(18)
F6 C38 C39 120.2(2)
F6 C38 C37 120.59(19)
C39 C38 C37 119.16(17)
F7 C39 C38 119.97(17)
F7 C39 C40 121.04(18)
C38 C39 C40 119.00(19)
F8 C40 C39 115.97(17)
F8 C40 C35 118.89(16)
C39 C40 C35 125.14(18)
C42 C41 C46 112.57(18)
C42 C41 B1 126.54(17)
C46 C41 B1 120.40(18)
F9 C42 C43 114.6(2)
F9 C42 C41 120.87(18)
C43 C42 C41 124.5(2)
F10 C43 C44 119.9(2)
F10 C43 C42 120.5(2)
C44 C43 C42 119.6(2)
F11 C44 C45 120.5(2)
F11 C44 C43 120.4(2)
C45 C44 C43 119.1(2)
F12 C45 C44 119.59(19)
F12 C45 C46 121.4(2)
C44 C45 C46 119.0(2)
F13 C46 C45 115.58(18)
F13 C46 C41 119.21(17)
C45 C46 C41 125.2(2)
C52 C47 C48 112.41(18)
C52 C47 B1 125.93(16)
C48 C47 B1 120.80(18)
F14 C48 C49 116.26(17)
F14 C48 C47 118.94(18)
C49 C48 C47 124.8(2)
F15 C49 C50 119.58(19)
F15 C49 C48 120.5(2)
C50 C49 C48 119.93(19)
F16 C50 C49 121.1(2)
F16 C50 C51 120.3(2)
C49 C50 C51 118.57(19)
F17 C51 C50 120.51(19)
F17 C51 C52 120.12(19)
C50 C51 C52 119.4(2)
F18 C52 C47 121.02(17)
F18 C52 C51 114.02(18)
C47 C52 C51 124.94(18)
C54 C53 C58 113.22(17)
C54 C53 B1 119.84(16)
C58 C53 B1 126.49(19)
F19 C54 C55 115.20(19)
F19 C54 C53 119.50(17)
C55 C54 C53 125.30(19)
F20 C55 C56 120.1(2)
F20 C55 C54 121.1(2)
C56 C55 C54 118.8(2)
F21 C56 C57 120.6(2)
F21 C56 C55 120.6(2)
C57 C56 C55 118.79(19)
F22 C57 C56 119.60(19)
F22 C57 C58 119.9(2)
C56 C57 C58 120.5(2)
F23 C58 C53 121.41(18)
F23 C58 C57 115.29(18)
C53 C58 C57 123.3(2)
C2 XC1 C6 118.01(17)
C2 XC1 P1 112.76(15)
C6 XC1 P1 126.07(14)
C41 B1 C53 113.80(17)
C41 B1 C47 100.62(14)
C53 B1 C47 114.79(15)
C41 B1 C35 114.33(15)
C53 B1 C35 100.07(14)
C47 B1 C35 113.95(17)
F1 P1 F2 174.35(7)
F1 P1 C11 92.63(8)
F2 P1 C11 93.01(8)
F1 P1 C17 89.42(7)
F2 P1 C17 88.48(8)
C11 P1 C17 113.21(9)
F1 P1 XC1 87.93(7)
F2 P1 XC1 90.10(8)
C11 P1 XC1 109.00(9)
C17 P1 XC1 137.79(10)
F3 P2 C23 108.56(8)
F3 P2 C29 103.72(8)
C23 P2 C29 110.53(9)
F3 P2 C7 105.40(8)
C23 P2 C7 117.70(10)
C29 P2 C7 109.87(9)

loop_
_geom_bond_atom_site_label_1
_geom_bond_atom_site_label_2
_geom_bond_distance
C2 XC1 1.376(3)
C2 C3 1.401(3)
C2 H2 0.9500
C3 C4 1.345(3)
C3 H3 0.9500
C4 C5 1.415(3)
C4 H4 0.9500
C5 C10 1.410(3)
C5 C6 1.431(3)
C6 C7 1.432(3)
C6 XC1 1.446(3)
C7 C8 1.377(3)
C7 P2 1.7730(19)
C8 C9 1.397(3)
C8 H8 0.9500
C9 C10 1.357(4)
C9 H9 0.9500
C10 H10 0.9500
C11 C12 1.381(3)
C11 C16 1.385(3)
C11 P1 1.805(2)
C12 C13 1.382(3)
C12 H12 0.9500
C13 C14 1.376(3)
C13 H13 0.9500
C14 C15 1.357(4)
C14 H14 0.9500
C15 C16 1.383(4)
C15 H15 0.9500
C16 H16 0.9500
C17 C18 1.383(3)
C17 C22 1.397(3)
C17 P1 1.8303(19)
C18 C19 1.395(3)
C18 H18 0.9500
C19 C20 1.370(4)
C19 H19 0.9500
C20 C21 1.375(4)
C20 H20 0.9500
C21 C22 1.400(3)
C21 H21 0.9500
C22 H22 0.9500
C23 C28 1.389(3)
C23 C24 1.394(3)
C23 P2 1.763(2)
C24 C25 1.383(3)
C24 H24 0.9500
C25 C26 1.367(4)
C25 H25 0.9500
C26 C27 1.382(3)
C26 H26 0.9500
C27 C28 1.386(3)
C27 H27 0.9500
C28 H28 0.9500
C29 C34 1.389(3)
C29 C30 1.388(3)
C29 P2 1.768(2)
C30 C31 1.382(3)
C30 H30 0.9500
C31 C32 1.379(3)
C31 H31 0.9500
C32 C33 1.369(4)
C32 H32 0.9500
C33 C34 1.386(3)
C33 H33 0.9500
C34 H34 0.9500
C35 C40 1.389(3)
C35 C36 1.391(3)
C35 B1 1.654(3)
C36 F4 1.351(2)
C36 C37 1.379(3)
C37 F5 1.347(2)
C37 C38 1.366(3)
C38 F6 1.349(2)
C38 C39 1.368(3)
C39 F7 1.347(2)
C39 C40 1.376(3)
C40 F8 1.357(2)
C41 C42 1.381(3)
C41 C46 1.388(3)
C41 B1 1.652(3)
C42 F9 1.357(2)
C42 C43 1.381(3)
C43 F10 1.342(3)
C43 C44 1.369(3)
C44 F11 1.347(2)
C44 C45 1.368(3)
C45 F12 1.341(2)
C45 C46 1.375(3)
C46 F13 1.353(2)
C47 C52 1.378(3)
C47 C48 1.390(3)
C47 B1 1.652(3)
C48 F14 1.361(2)
C48 C49 1.376(3)
C49 F15 1.354(2)
C49 C50 1.362(3)
C50 F16 1.342(2)
C50 C51 1.373(3)
C51 F17 1.342(3)
C51 C52 1.386(3)
C52 F18 1.361(2)
C53 C54 1.382(3)
C53 C58 1.385(3)
C53 B1 1.651(3)
C54 F19 1.354(2)
C54 C55 1.375(3)
C55 F20 1.339(3)
C55 C56 1.374(3)
C56 F21 1.343(2)
C56 C57 1.362(4)
C57 F22 1.349(2)
C57 C58 1.384(3)
C58 F23 1.352(3)
XC1 P1 1.848(2)
F1 P1 1.6610(11)
F2 P1 1.6674(12)
F3 P2 1.5426(11)

loop_
_geom_torsion_atom_site_label_1
_geom_torsion_atom_site_label_2
_geom_torsion_atom_site_label_3
_geom_torsion_atom_site_label_4
_geom_torsion
XC1 C2 C3 C4 -5.2(4)
C2 C3 C4 C5 4.6(4)
C3 C4 C5 C10 -175.1(3)
C3 C4 C5 C6 4.2(4)
C10 C5 C6 C7 -13.8(4)
C4 C5 C6 C7 166.9(2)
C10 C5 C6 XC1 167.1(3)
C4 C5 C6 XC1 -12.2(4)
C5 C6 C7 C8 11.8(3)
XC1 C6 C7 C8 -169.3(2)
C5 C6 C7 P2 -153.35(19)
XC1 C6 C7 P2 25.6(3)
C6 C7 C8 C9 -0.8(4)
P2 C7 C8 C9 166.1(3)
C7 C8 C9 C10 -8.6(5)
C8 C9 C10 C5 6.4(5)
C4 C5 C10 C9 -175.5(3)
C6 C5 C10 C9 5.2(5)
C16 C11 C12 C13 -1.1(3)
P1 C11 C12 C13 178.65(17)
C11 C12 C13 C14 1.7(3)
C12 C13 C14 C15 -0.6(4)
C13 C14 C15 C16 -1.1(4)
C14 C15 C16 C11 1.8(4)
C12 C11 C16 C15 -0.6(4)
P1 C11 C16 C15 179.6(2)
C22 C17 C18 C19 -1.2(3)
P1 C17 C18 C19 174.98(16)
C17 C18 C19 C20 2.1(3)
C18 C19 C20 C21 -0.8(4)
C19 C20 C21 C22 -1.3(4)
C18 C17 C22 C21 -0.9(3)
P1 C17 C22 C21 -176.91(16)
C20 C21 C22 C17 2.2(3)
C28 C23 C24 C25 0.7(3)
P2 C23 C24 C25 177.65(16)
C23 C24 C25 C26 -2.1(3)
C24 C25 C26 C27 1.6(4)
C25 C26 C27 C28 0.2(4)
C26 C27 C28 C23 -1.6(4)
C24 C23 C28 C27 1.1(3)
P2 C23 C28 C27 -175.76(18)
C34 C29 C30 C31 2.0(3)
P2 C29 C30 C31 -177.36(17)
C29 C30 C31 C32 -1.9(3)
C30 C31 C32 C33 0.4(4)
C31 C32 C33 C34 0.9(4)
C30 C29 C34 C33 -0.7(3)
P2 C29 C34 C33 178.66(17)
C32 C33 C34 C29 -0.8(3)
C40 C35 C36 F4 179.48(16)
B1 C35 C36 F4 9.1(3)
C40 C35 C36 C37 -0.6(3)
B1 C35 C36 C37 -170.95(18)
F4 C36 C37 F5 -0.3(3)
C35 C36 C37 F5 179.71(17)
F4 C36 C37 C38 179.01(17)
C35 C36 C37 C38 -0.9(3)
F5 C37 C38 F6 1.1(3)
C36 C37 C38 F6 -178.26(17)
F5 C37 C38 C39 -179.55(18)
C36 C37 C38 C39 1.1(3)
F6 C38 C39 F7 -0.9(3)
C37 C38 C39 F7 179.74(18)
F6 C38 C39 C40 179.63(17)
C37 C38 C39 C40 0.3(3)
F7 C39 C40 F8 -1.2(3)
C38 C39 C40 F8 178.29(17)
F7 C39 C40 C35 178.55(18)
C38 C39 C40 C35 -2.0(3)
C36 C35 C40 F8 -178.22(16)
B1 C35 C40 F8 -7.2(3)
C36 C35 C40 C39 2.1(3)
B1 C35 C40 C39 173.07(18)
C46 C41 C42 F9 -178.65(18)
B1 C41 C42 F9 -6.8(3)
C46 C41 C42 C43 1.4(3)
B1 C41 C42 C43 173.3(2)
F9 C42 C43 F10 -2.2(3)
C41 C42 C43 F10 177.8(2)
F9 C42 C43 C44 178.1(2)
C41 C42 C43 C44 -2.0(4)
F10 C43 C44 F11 1.0(3)
C42 C43 C44 F11 -179.2(2)
F10 C43 C44 C45 -178.3(2)
C42 C43 C44 C45 1.5(3)
F11 C44 C45 F12 0.6(3)
C43 C44 C45 F12 179.9(2)
F11 C44 C45 C46 -179.9(2)
C43 C44 C45 C46 -0.6(3)
F12 C45 C46 F13 0.2(3)
C44 C45 C46 F13 -179.24(18)
F12 C45 C46 C41 179.56(19)
C44 C45 C46 C41 0.1(3)
C42 C41 C46 F13 178.86(17)
B1 C41 C46 F13 6.4(3)
C42 C41 C46 C45 -0.4(3)
B1 C41 C46 C45 -172.87(19)
C52 C47 C48 F14 178.08(17)
B1 C47 C48 F14 8.1(3)
C52 C47 C48 C49 -0.4(3)
B1 C47 C48 C49 -170.44(18)
F14 C48 C49 F15 0.7(3)
C47 C48 C49 F15 179.26(18)
F14 C48 C49 C50 -177.48(18)
C47 C48 C49 C50 1.1(3)
F15 C49 C50 F16 0.4(3)
C48 C49 C50 F16 178.65(18)
F15 C49 C50 C51 -179.22(18)
C48 C49 C50 C51 -1.0(3)
F16 C50 C51 F17 -0.8(3)
C49 C50 C51 F17 178.86(19)
F16 C50 C51 C52 -179.25(18)
C49 C50 C51 C52 0.4(3)
C48 C47 C52 F18 -178.94(16)
B1 C47 C52 F18 -9.5(3)
C48 C47 C52 C51 -0.2(3)
B1 C47 C52 C51 169.18(18)
F17 C51 C52 F18 0.5(3)
C50 C51 C52 F18 179.03(17)
F17 C51 C52 C47 -178.24(18)
C50 C51 C52 C47 0.2(3)
C58 C53 C54 F19 -177.77(17)
B1 C53 C54 F19 -5.0(3)
C58 C53 C54 C55 2.4(3)
B1 C53 C54 C55 175.2(2)
F19 C54 C55 F20 -3.5(3)
C53 C54 C55 F20 176.3(2)
F19 C54 C55 C56 176.9(2)
C53 C54 C55 C56 -3.3(4)
F20 C55 C56 F21 1.5(4)
C54 C55 C56 F21 -178.9(2)
F20 C55 C56 C57 -177.8(2)
C54 C55 C56 C57 1.8(4)
F21 C56 C57 F22 1.2(4)
C55 C56 C57 F22 -179.5(2)
F21 C56 C57 C58 -179.1(2)
C55 C56 C57 C58 0.1(4)
C54 C53 C58 F23 179.27(18)
B1 C53 C58 F23 7.1(3)
C54 C53 C58 C57 -0.3(3)
B1 C53 C58 C57 -172.4(2)
F22 C57 C58 F23 -0.9(3)
C56 C57 C58 F23 179.5(2)
F22 C57 C58 C53 178.7(2)
C56 C57 C58 C53 -0.9(4)
C3 C2 XC1 C6 -3.2(4)
C3 C2 XC1 P1 158.0(2)
C5 C6 XC1 C2 11.5(3)
C7 C6 XC1 C2 -167.4(2)
C5 C6 XC1 P1 -146.88(19)
C7 C6 XC1 P1 34.2(3)
C42 C41 B1 C53 20.6(3)
C46 C41 B1 C53 -168.13(17)
C42 C41 B1 C47 -102.7(2)
C46 C41 B1 C47 68.6(2)
C42 C41 B1 C35 134.7(2)
C46 C41 B1 C35 -54.0(2)
C54 C53 B1 C41 51.3(2)
C58 C53 B1 C41 -137.0(2)
C54 C53 B1 C47 166.47(17)
C58 C53 B1 C47 -21.9(3)
C54 C53 B1 C35 -71.1(2)
C58 C53 B1 C35 100.6(2)
C52 C47 B1 C41 -99.1(2)
C48 C47 B1 C41 69.5(2)
C52 C47 B1 C53 138.29(19)
C48 C47 B1 C53 -53.1(2)
C52 C47 B1 C35 23.7(3)
C48 C47 B1 C35 -167.69(16)
C40 C35 B1 C41 168.75(17)
C36 C35 B1 C41 -21.5(3)
C40 C35 B1 C53 -69.2(2)
C36 C35 B1 C53 100.5(2)
C40 C35 B1 C47 53.8(2)
C36 C35 B1 C47 -136.51(18)
C12 C11 P1 F1 43.43(17)
C16 C11 P1 F1 -136.84(18)
C12 C11 P1 F2 -136.44(17)
C16 C11 P1 F2 43.29(19)
C12 C11 P1 C17 133.93(17)
C16 C11 P1 C17 -46.3(2)
C12 C11 P1 XC1 -45.29(19)
C16 C11 P1 XC1 134.44(18)
C18 C17 P1 F1 39.54(16)
C22 C17 P1 F1 -144.42(17)
C18 C17 P1 F2 -145.70(16)
C22 C17 P1 F2 30.34(17)
C18 C17 P1 C11 -53.07(18)
C22 C17 P1 C11 122.96(18)
C18 C17 P1 XC1 125.83(17)
C22 C17 P1 XC1 -58.1(2)
C2 XC1 P1 F1 -142.12(17)
C6 XC1 P1 F1 17.20(18)
C2 XC1 P1 F2 43.17(17)
C6 XC1 P1 F2 -157.50(18)
C2 XC1 P1 C11 -50.05(19)
C6 XC1 P1 C11 109.28(18)
C2 XC1 P1 C17 131.02(17)
C6 XC1 P1 C17 -69.7(2)
C28 C23 P2 F3 -132.00(16)
C24 C23 P2 F3 51.05(17)
C28 C23 P2 C29 114.86(18)
C24 C23 P2 C29 -62.09(17)
C28 C23 P2 C7 -12.5(2)
C24 C23 P2 C7 170.57(15)
C34 C29 P2 F3 -128.98(16)
C30 C29 P2 F3 50.35(17)
C34 C29 P2 C23 -12.79(19)
C30 C29 P2 C23 166.54(16)
C34 C29 P2 C7 118.75(17)
C30 C29 P2 C7 -61.92(18)
C8 C7 P2 F3 -159.97(18)
C6 C7 P2 F3 6.4(2)
C8 C7 P2 C23 78.9(2)
C6 C7 P2 C23 -114.7(2)
C8 C7 P2 C29 -48.8(2)
C6 C7 P2 C29 117.6(2)

loop_
_platon_squeeze_void_nr
_platon_squeeze_void_average_x
_platon_squeeze_void_average_y
_platon_squeeze_void_average_z
_platon_squeeze_void_volume
_platon_squeeze_void_count_electrons
_platon_squeeze_void_content
1 0.500 0.000 0.000 426 99 ' '
2 0.500 0.500 0.500 425 99 ' '
